data_4325778
loop_
_publ_author_name
'Stephen Sproules'
'Priyabrata Banerjee'
'Thomas Weyherm\"uller'
'Yong Yan'
'James P. Donahue'
'Karl Wieghardt'

_publ_section_title
;
 Monoanionic Molybdenum and Tungsten Tris(dithiolene) Complexes: A
 Multifrequency EPR Study
;
_journal_name_full 'Inorganic Chemistry'
_journal_page_first 7106
_journal_page_last 7122
_journal_paper_doi 10.1021/ic2006265
_journal_volume 50
_journal_year 2011
_chemical_formula_moiety '2(C24 H20 P), C12 Mo N6 S6'
_chemical_formula_sum 'C60 H40 Mo N6 P2 S6'
_chemical_formula_weight 1195.22
_chemical_name_systematic
; 
 ? 
;
_space_group_IT_number 60
_symmetry_cell_setting orthorhombic
_symmetry_space_group_name_Hall '-P 2n 2ab'
_symmetry_space_group_name_H-M 'P b c n'
_atom_sites_solution_hydrogens geom
_atom_sites_solution_primary direct
_atom_sites_solution_secondary difmap
_audit_creation_method SHELXL-97
_cell_angle_alpha 90.00
_cell_angle_beta 90.00
_cell_angle_gamma 90.00
_cell_formula_units_Z 4
_cell_length_a 19.846(3)
_cell_length_b 15.115(3)
_cell_length_c 18.293(3)
_cell_measurement_temperature 100(2)
_cell_volume 5487.4(16)
_computing_cell_refinement 'Bruker SAINT 7.34A'
_computing_data_collection 'Bruker SAINT 7.34A'
_computing_data_reduction 'Bruker SAINT 7.34A'
_computing_structure_refinement 'SHELXL-97 (Sheldrick, 1997)'
_computing_structure_solution 'SHELXS-97 (Sheldrick, 1990)'
_diffrn_ambient_temperature 100(2)
_diffrn_measured_fraction_theta_full 0.998
_diffrn_measured_fraction_theta_max 0.998
_diffrn_measurement_device_type 'Bruker APEX2'
_diffrn_radiation_monochromator graphite
_diffrn_radiation_source 'rotating anode'
_diffrn_radiation_type MoK\a
_diffrn_radiation_wavelength 0.71073
_diffrn_reflns_av_R_equivalents 0.0740
_diffrn_reflns_av_sigmaI/netI 0.0255
_diffrn_reflns_limit_h_max 25
_diffrn_reflns_limit_h_min -25
_diffrn_reflns_limit_k_max 19
_diffrn_reflns_limit_k_min -19
_diffrn_reflns_limit_l_max 23
_diffrn_reflns_limit_l_min -23
_diffrn_reflns_number 112960
_diffrn_reflns_theta_full 27.50
_diffrn_reflns_theta_max 27.50
_diffrn_reflns_theta_min 3.03
_exptl_absorpt_coefficient_mu 0.572
_exptl_absorpt_correction_T_max 0.9775
_exptl_absorpt_correction_T_min 0.9294
_exptl_absorpt_correction_type multi-scan
_exptl_absorpt_process_details 'Bruker SADABS 2008/1'
_exptl_crystal_colour green
_exptl_crystal_density_diffrn 1.447
_exptl_crystal_description 'transparent block'
_exptl_crystal_F_000 2440
_exptl_crystal_size_max 0.13
_exptl_crystal_size_mid 0.10
_exptl_crystal_size_min 0.04
_refine_diff_density_max 0.605
_refine_diff_density_min -0.583
_refine_diff_density_rms 0.084
_refine_ls_extinction_method none
_refine_ls_goodness_of_fit_ref 1.197
_refine_ls_hydrogen_treatment constr
_refine_ls_matrix_type full
_refine_ls_number_parameters 339
_refine_ls_number_reflns 6285
_refine_ls_number_restraints 0
_refine_ls_restrained_S_all 1.197
_refine_ls_R_factor_all 0.0602
_refine_ls_R_factor_gt 0.0325
_refine_ls_shift/su_max 0.001
_refine_ls_shift/su_mean 0.000
_refine_ls_structure_factor_coef Fsqd
_refine_ls_weighting_details 'calc w=1/[\s^2^(Fo^2^)+(0.0199P)^2^+10.9619P] where P=(Fo^2^+2Fc^2^)/3'
_refine_ls_weighting_scheme calc
_refine_ls_wR_factor_gt 0.0688
_refine_ls_wR_factor_ref 0.0904
_reflns_number_gt 4799
_reflns_number_total 6285
_reflns_threshold_expression >2sigma(I)
_cod_data_source_file ic2006265_si_002_3.cif
_cod_data_source_block 3
_cod_database_code 4325778

loop_
_symmetry_equiv_pos_as_xyz
'x, y, z'
'-x+1/2, -y+1/2, z+1/2'
'-x, y, -z+1/2'
'x+1/2, -y+1/2, -z'
'-x, -y, -z'
'x-1/2, y-1/2, -z-1/2'
'x, -y, z-1/2'
'-x-1/2, y-1/2, z'

loop_
_atom_site_label
_atom_site_type_symbol
_atom_site_fract_x
_atom_site_fract_y
_atom_site_fract_z
_atom_site_U_iso_or_equiv
_atom_site_adp_type
_atom_site_occupancy
_atom_site_symmetry_multiplicity
_atom_site_calc_flag
_atom_site_refinement_flags
Mo1 Mo 0.5000 0.670526(19) 0.2500 0.01561(8) Uani 1 2 d S
S1 S 0.54907(3) 0.55214(4) 0.18335(4) 0.01985(14) Uani 1 1 d .
C2 C 0.52107(14) 0.45320(17) 0.22122(16) 0.0220(6) Uani 1 1 d .
C5 C 0.54371(16) 0.37305(19) 0.18716(17) 0.0278(7) Uani 1 1 d .
N6 N 0.56191(16) 0.30923(18) 0.15952(17) 0.0419(7) Uani 1 1 d .
S11 S 0.59023(3) 0.76073(4) 0.20711(4) 0.01912(14) Uani 1 1 d .
C12 C 0.63358(13) 0.79964(16) 0.28277(15) 0.0191(5) Uani 1 1 d .
C13 C 0.61638(13) 0.77366(16) 0.35145(15) 0.0184(5) Uani 1 1 d .
S14 S 0.54938(3) 0.70261(4) 0.36611(4) 0.01933(14) Uani 1 1 d .
C15 C 0.69030(15) 0.85664(18) 0.27048(16) 0.0232(6) Uani 1 1 d .
N16 N 0.73558(14) 0.90259(17) 0.26122(15) 0.0332(6) Uani 1 1 d .
C17 C 0.65308(14) 0.80222(17) 0.41444(16) 0.0222(6) Uani 1 1 d .
N18 N 0.68186(13) 0.82313(16) 0.46586(15) 0.0303(6) Uani 1 1 d .
P20 P 0.13246(3) 0.66356(4) 0.09376(4) 0.01614(14) Uani 1 1 d .
C21 C 0.18333(14) 0.62592(17) 0.01915(15) 0.0193(5) Uani 1 1 d .
C22 C 0.21255(15) 0.68395(18) -0.03054(16) 0.0258(6) Uani 1 1 d .
H22 H 0.2019 0.7452 -0.0291 0.031 Uiso 1 1 calc R
C23 C 0.25733(18) 0.6518(2) -0.08229(18) 0.0334(7) Uani 1 1 d .
H23 H 0.2768 0.6912 -0.1169 0.040 Uiso 1 1 calc R
C24 C 0.27393(16) 0.5628(2) -0.08397(17) 0.0298(7) Uani 1 1 d .
H24 H 0.3052 0.5414 -0.1191 0.036 Uiso 1 1 calc R
C25 C 0.24495(15) 0.50530(18) -0.03449(15) 0.0242(6) Uani 1 1 d .
H25 H 0.2562 0.4442 -0.0358 0.029 Uiso 1 1 calc R
C26 C 0.19981(14) 0.53580(17) 0.01679(15) 0.0215(6) Uani 1 1 d .
H26 H 0.1799 0.4958 0.0505 0.026 Uiso 1 1 calc R
C31 C 0.11432(13) 0.77926(16) 0.08188(15) 0.0188(5) Uani 1 1 d .
C32 C 0.13709(14) 0.83916(17) 0.13450(15) 0.0206(5) Uani 1 1 d .
H32 H 0.1603 0.8187 0.1766 0.025 Uiso 1 1 calc R
C33 C 0.12534(15) 0.92941(18) 0.12453(16) 0.0244(6) Uani 1 1 d .
H33 H 0.1408 0.9707 0.1599 0.029 Uiso 1 1 calc R
C34 C 0.09139(15) 0.95880(18) 0.06348(17) 0.0253(6) Uani 1 1 d .
H34 H 0.0834 1.0203 0.0571 0.030 Uiso 1 1 calc R
C35 C 0.06895(15) 0.89941(19) 0.01142(17) 0.0261(6) Uani 1 1 d .
H35 H 0.0453 0.9203 -0.0303 0.031 Uiso 1 1 calc R
C36 C 0.08083(14) 0.80938(18) 0.01976(16) 0.0226(6) Uani 1 1 d .
H36 H 0.0662 0.7687 -0.0166 0.027 Uiso 1 1 calc R
C41 C 0.05761(13) 0.59700(16) 0.10106(15) 0.0182(5) Uani 1 1 d .
C42 C 0.06135(14) 0.51738(17) 0.14005(16) 0.0222(6) Uani 1 1 d .
H42 H 0.1020 0.5011 0.1639 0.027 Uiso 1 1 calc R
C43 C 0.00556(15) 0.46235(18) 0.14376(16) 0.0247(6) Uani 1 1 d .
H43 H 0.0080 0.4085 0.1704 0.030 Uiso 1 1 calc R
C44 C -0.05357(14) 0.48556(19) 0.10879(16) 0.0242(6) Uani 1 1 d .
H44 H -0.0916 0.4475 0.1111 0.029 Uiso 1 1 calc R
C45 C -0.05745(14) 0.56455(19) 0.07022(17) 0.0248(6) Uani 1 1 d .
H45 H -0.0982 0.5804 0.0463 0.030 Uiso 1 1 calc R
C46 C -0.00215(15) 0.62032(17) 0.06655(16) 0.0229(6) Uani 1 1 d .
H46 H -0.0051 0.6745 0.0404 0.027 Uiso 1 1 calc R
C51 C 0.17982(14) 0.64805(16) 0.17616(15) 0.0179(5) Uani 1 1 d .
C52 C 0.14801(15) 0.65975(17) 0.24368(16) 0.0232(6) Uani 1 1 d .
H52 H 0.1012 0.6728 0.2458 0.028 Uiso 1 1 calc R
C53 C 0.18487(16) 0.65224(19) 0.30715(16) 0.0271(6) Uani 1 1 d .
H53 H 0.1638 0.6613 0.3532 0.033 Uiso 1 1 calc R
C54 C 0.25266(16) 0.63153(18) 0.30368(16) 0.0255(6) Uani 1 1 d .
H54 H 0.2779 0.6262 0.3476 0.031 Uiso 1 1 calc R
C55 C 0.28403(15) 0.61847(17) 0.23732(16) 0.0236(6) Uani 1 1 d .
H55 H 0.3305 0.6035 0.2357 0.028 Uiso 1 1 calc R
C56 C 0.24795(14) 0.62716(17) 0.17307(15) 0.0200(5) Uani 1 1 d .
H56 H 0.2695 0.6189 0.1272 0.024 Uiso 1 1 calc R

loop_
_atom_site_aniso_label
_atom_site_aniso_U_11
_atom_site_aniso_U_22
_atom_site_aniso_U_33
_atom_site_aniso_U_23
_atom_site_aniso_U_13
_atom_site_aniso_U_12
Mo1 0.01805(15) 0.01097(13) 0.01781(16) 0.000 -0.00318(13) 0.000
S1 0.0245(3) 0.0144(3) 0.0207(3) -0.0010(2) -0.0033(3) 0.0031(2)
C2 0.0269(14) 0.0132(12) 0.0260(14) -0.0004(11) -0.0114(11) 0.0020(10)
C5 0.0315(16) 0.0190(13) 0.0328(17) 0.0001(12) -0.0110(13) 0.0036(12)
N6 0.0531(19) 0.0233(14) 0.0494(18) -0.0078(13) -0.0108(15) 0.0104(13)
S11 0.0218(3) 0.0150(3) 0.0206(3) 0.0016(2) -0.0027(3) -0.0015(2)
C12 0.0209(13) 0.0106(11) 0.0257(14) -0.0027(10) -0.0024(11) -0.0009(10)
C13 0.0182(12) 0.0106(11) 0.0265(14) -0.0022(10) -0.0049(11) 0.0017(9)
S14 0.0215(3) 0.0176(3) 0.0189(3) 0.0000(2) -0.0026(3) -0.0026(3)
C15 0.0280(15) 0.0157(12) 0.0260(15) 0.0016(11) -0.0047(12) 0.0010(11)
N16 0.0369(15) 0.0254(13) 0.0372(16) 0.0048(11) -0.0063(12) -0.0109(11)
C17 0.0266(14) 0.0108(11) 0.0293(16) -0.0017(11) -0.0027(12) 0.0017(10)
N18 0.0353(14) 0.0201(12) 0.0356(15) -0.0048(11) -0.0115(12) 0.0004(11)
P20 0.0195(3) 0.0117(3) 0.0172(3) -0.0007(2) -0.0020(3) -0.0006(2)
C21 0.0248(14) 0.0162(12) 0.0168(13) -0.0036(10) -0.0006(11) -0.0028(10)
C22 0.0368(16) 0.0145(13) 0.0260(15) 0.0010(11) 0.0023(13) -0.0025(11)
C23 0.050(2) 0.0201(14) 0.0302(17) 0.0021(12) 0.0151(15) -0.0062(13)
C24 0.0370(17) 0.0237(14) 0.0286(16) -0.0056(12) 0.0106(14) -0.0021(13)
C25 0.0328(15) 0.0153(12) 0.0244(15) -0.0039(11) 0.0051(13) -0.0007(11)
C26 0.0303(15) 0.0146(12) 0.0194(14) -0.0009(10) 0.0032(12) -0.0040(11)
C31 0.0210(13) 0.0130(11) 0.0223(14) 0.0002(10) -0.0009(11) -0.0018(10)
C32 0.0252(13) 0.0168(12) 0.0197(13) -0.0005(11) 0.0003(11) -0.0013(11)
C33 0.0308(15) 0.0149(12) 0.0275(15) -0.0058(11) 0.0046(12) -0.0038(11)
C34 0.0295(15) 0.0134(12) 0.0328(16) 0.0031(11) 0.0068(13) 0.0015(11)
C35 0.0300(15) 0.0234(14) 0.0248(15) 0.0046(12) -0.0011(12) 0.0038(12)
C36 0.0285(15) 0.0173(12) 0.0219(14) -0.0009(11) -0.0032(12) -0.0009(11)
C41 0.0212(13) 0.0137(11) 0.0197(13) -0.0038(10) 0.0007(11) -0.0009(10)
C42 0.0214(13) 0.0175(13) 0.0278(15) -0.0009(11) -0.0012(12) 0.0025(10)
C43 0.0268(14) 0.0177(12) 0.0296(16) 0.0000(11) 0.0017(13) -0.0036(12)
C44 0.0224(14) 0.0227(14) 0.0276(15) -0.0041(12) 0.0016(12) -0.0043(11)
C45 0.0200(14) 0.0249(14) 0.0296(16) -0.0029(12) -0.0038(12) 0.0011(11)
C46 0.0256(14) 0.0176(12) 0.0254(14) -0.0002(11) -0.0032(12) 0.0030(11)
C51 0.0232(13) 0.0119(11) 0.0187(13) -0.0004(10) -0.0034(11) -0.0019(10)
C52 0.0263(14) 0.0194(12) 0.0238(14) -0.0005(11) 0.0005(12) -0.0028(11)
C53 0.0397(17) 0.0217(14) 0.0200(14) 0.0004(11) 0.0005(13) -0.0113(12)
C54 0.0387(16) 0.0166(13) 0.0211(14) 0.0046(11) -0.0089(13) -0.0066(12)
C55 0.0276(14) 0.0125(12) 0.0306(16) 0.0001(11) -0.0087(12) -0.0002(10)
C56 0.0252(14) 0.0131(12) 0.0217(14) -0.0007(10) -0.0022(11) -0.0025(10)

loop_
_atom_type_symbol
_atom_type_description
_atom_type_scat_dispersion_real
_atom_type_scat_dispersion_imag
_atom_type_scat_source
C C 0.0033 0.0016 'International Tables Vol C Tables 4.2.6.8 and 6.1.1.4'
H H 0.0000 0.0000 'International Tables Vol C Tables 4.2.6.8 and 6.1.1.4'
N N 0.0061 0.0033 'International Tables Vol C Tables 4.2.6.8 and 6.1.1.4'
P P 0.1023 0.0942 'International Tables Vol C Tables 4.2.6.8 and 6.1.1.4'
S S 0.1246 0.1234 'International Tables Vol C Tables 4.2.6.8 and 6.1.1.4'
Mo Mo -1.6832 0.6857 'International Tables Vol C Tables 4.2.6.8 and 6.1.1.4'

loop_
_geom_angle_atom_site_label_1
_geom_angle_atom_site_label_2
_geom_angle_atom_site_label_3
_geom_angle
_geom_angle_site_symmetry_1
_geom_angle_site_symmetry_3
S1 Mo1 S1 82.17(4) 3_655 .
S1 Mo1 S11 155.28(2) 3_655 .
S1 Mo1 S11 87.36(3) . .
S1 Mo1 S11 87.36(3) 3_655 3_655
S1 Mo1 S11 155.28(2) . 3_655
S11 Mo1 S11 110.22(4) . 3_655
S1 Mo1 S14 82.22(2) 3_655 .
S1 Mo1 S14 116.19(2) . .
S11 Mo1 S14 82.44(2) . .
S11 Mo1 S14 84.22(2) 3_655 .
S1 Mo1 S14 116.19(2) 3_655 3_655
S1 Mo1 S14 82.22(2) . 3_655
S11 Mo1 S14 84.22(2) . 3_655
S11 Mo1 S14 82.44(2) 3_655 3_655
S14 Mo1 S14 156.58(3) . 3_655
C2 S1 Mo1 108.21(10) . .
C2 C2 C5 122.34(17) 3_655 .
C2 C2 S1 120.70(10) 3_655 .
C5 C2 S1 116.9(2) . .
N6 C5 C2 179.6(4) . .
C12 S11 Mo1 107.72(10) . .
C13 C12 C15 121.0(2) . .
C13 C12 S11 121.0(2) . .
C15 C12 S11 117.9(2) . .
C12 C13 C17 122.0(2) . .
C12 C13 S14 121.0(2) . .
C17 C13 S14 117.0(2) . .
C13 S14 Mo1 107.66(10) . .
N16 C15 C12 179.4(4) . .
N18 C17 C13 178.2(3) . .
C21 P20 C51 107.69(13) . .
C21 P20 C31 109.25(13) . .
C51 P20 C31 109.50(12) . .
C21 P20 C41 110.15(12) . .
C51 P20 C41 107.31(13) . .
C31 P20 C41 112.80(12) . .
C22 C21 C26 119.7(3) . .
C22 C21 P20 122.2(2) . .
C26 C21 P20 117.6(2) . .
C23 C22 C21 119.6(3) . .
C24 C23 C22 120.5(3) . .
C25 C24 C23 119.9(3) . .
C26 C25 C24 120.5(3) . .
C25 C26 C21 119.9(3) . .
C36 C31 C32 120.3(2) . .
C36 C31 P20 120.8(2) . .
C32 C31 P20 118.8(2) . .
C33 C32 C31 119.3(3) . .
C34 C33 C32 120.2(3) . .
C33 C34 C35 120.4(3) . .
C34 C35 C36 120.4(3) . .
C35 C36 C31 119.4(3) . .
C46 C41 C42 119.6(2) . .
C46 C41 P20 122.0(2) . .
C42 C41 P20 118.3(2) . .
C43 C42 C41 119.9(3) . .
C44 C43 C42 120.2(3) . .
C43 C44 C45 120.0(3) . .
C46 C45 C44 120.2(3) . .
C45 C46 C41 120.0(3) . .
C56 C51 C52 120.3(3) . .
C56 C51 P20 120.4(2) . .
C52 C51 P20 119.3(2) . .
C53 C52 C51 119.6(3) . .
C52 C53 C54 119.8(3) . .
C55 C54 C53 120.8(3) . .
C54 C55 C56 120.1(3) . .
C55 C56 C51 119.4(3) . .

loop_
_geom_bond_atom_site_label_1
_geom_bond_atom_site_label_2
_geom_bond_distance
_geom_bond_site_symmetry_2
Mo1 S1 2.3742(7) 3_655
Mo1 S1 2.3742(7) .
Mo1 S11 2.3835(7) .
Mo1 S11 2.3835(7) 3_655
Mo1 S14 2.3889(7) .
Mo1 S14 2.3889(7) 3_655
S1 C2 1.739(3) .
C2 C2 1.345(6) 3_655
C2 C5 1.434(4) .
C5 N6 1.147(4) .
S11 C12 1.733(3) .
C12 C13 1.360(4) .
C12 C15 1.435(4) .
C13 C17 1.430(4) .
C13 S14 1.730(3) .
C15 N16 1.148(4) .
C17 N18 1.145(4) .
P20 C21 1.790(3) .
P20 C51 1.792(3) .
P20 C31 1.799(3) .
P20 C41 1.799(3) .
C21 C22 1.390(4) .
C21 C26 1.402(4) .
C22 C23 1.386(4) .
C23 C24 1.386(4) .
C24 C25 1.380(4) .
C25 C26 1.377(4) .
C31 C36 1.393(4) .
C31 C32 1.396(4) .
C32 C33 1.396(4) .
C33 C34 1.378(4) .
C34 C35 1.382(4) .
C35 C36 1.389(4) .
C41 C46 1.389(4) .
C41 C42 1.401(4) .
C42 C43 1.387(4) .
C43 C44 1.382(4) .
C44 C45 1.389(4) .
C45 C46 1.385(4) .
C51 C56 1.390(4) .
C51 C52 1.398(4) .
C52 C53 1.377(4) .
C53 C54 1.383(4) .
C54 C55 1.379(4) .
C55 C56 1.382(4) .
